data_1518724
loop_
_publ_author_name
'Pogula, Vedamayee D.'
'Wang, Tao'
'Hoye, Thomas R.'

_publ_section_title
;
 Intramolecular [4 + 2] Trapping of a Hexadehydro-Diels-Alder (HDDA)
 Benzyne by Tethered Arenes.
;
_journal_issue 4
_journal_name_full 'Organic letters'
_journal_page_first 856
_journal_page_last 859
_journal_paper_doi 10.1021/ol5037024
_journal_volume 17
_journal_year 2015
_chemical_formula_moiety 'C31 H28 O4 Si'
_chemical_formula_sum 'C31 H28 O4 Si'
_chemical_formula_weight 492.62
_chemical_name_common 14239b
_space_group_crystal_system monoclinic
_space_group_IT_number 14
_space_group_name_Hall '-P 2yn'
_space_group_name_H-M_alt 'P 1 21/n 1'
_symmetry_space_group_name_Hall '-P 2yn'
_symmetry_space_group_name_H-M 'P 1 21/n 1'
_atom_sites_solution_hydrogens geom
_audit_creation_method SHELXL-2014/6
_cell_angle_alpha 90
_cell_angle_beta 100.775(3)
_cell_angle_gamma 90
_cell_formula_units_Z 4
_cell_length_a 14.0146(7)
_cell_length_b 10.5314(5)
_cell_length_c 16.6752(8)
_cell_measurement_temperature 123(2)
_cell_volume 2417.8(2)
_computing_cell_refinement 'Bruker SAINT'
_computing_data_collection 'Bruker APEX2'
_computing_data_reduction 'Bruker SAINT'
_computing_molecular_graphics 'Bruker SHELXTL'
_computing_publication_material 'Bruker SHELXTL'
_computing_structure_refinement 'SHELXL-2014/6 (Sheldrick, 2014)'
_computing_structure_solution 'SHELXS-97 (Sheldrick 2008)'
_diffrn_ambient_temperature 123(2)
_diffrn_measured_fraction_theta_full 0.997
_diffrn_measured_fraction_theta_max 0.963
_diffrn_measurement_device_type 'Bruker-AXS D8 Venture'
_diffrn_measurement_method '\f and \w scans'
_diffrn_radiation_type CuK\a
_diffrn_radiation_wavelength 1.54178
_diffrn_reflns_av_R_equivalents 0.0680
_diffrn_reflns_av_unetI/netI 0.0557
_diffrn_reflns_Laue_measured_fraction_full 0.997
_diffrn_reflns_Laue_measured_fraction_max 0.963
_diffrn_reflns_limit_h_max 9
_diffrn_reflns_limit_h_min -16
_diffrn_reflns_limit_k_max 12
_diffrn_reflns_limit_k_min -13
_diffrn_reflns_limit_l_max 20
_diffrn_reflns_limit_l_min -20
_diffrn_reflns_number 20073
_diffrn_reflns_point_group_measured_fraction_full 0.997
_diffrn_reflns_point_group_measured_fraction_max 0.963
_diffrn_reflns_theta_full 67.679
_diffrn_reflns_theta_max 74.533
_diffrn_reflns_theta_min 3.788
_diffrn_source ImuS
_exptl_absorpt_coefficient_mu 1.157
_exptl_absorpt_correction_T_max 0.7538
_exptl_absorpt_correction_T_min 0.6518
_exptl_absorpt_correction_type multi-scan
_exptl_absorpt_process_details 'SADABS-2014/3 (Sheldrick, 2012)'
_exptl_crystal_colour Yellow
_exptl_crystal_density_diffrn 1.353
_exptl_crystal_description Prism
_exptl_crystal_F_000 1040
_exptl_crystal_size_max 0.22
_exptl_crystal_size_mid 0.14
_exptl_crystal_size_min 0.13
_exptl_transmission_factor_max 0.7538
_exptl_transmission_factor_min 0.6518
_refine_diff_density_max 0.282
_refine_diff_density_min -0.388
_refine_diff_density_rms 0.060
_refine_ls_extinction_method none
_refine_ls_goodness_of_fit_ref 1.035
_refine_ls_hydrogen_treatment constr
_refine_ls_matrix_type full
_refine_ls_number_parameters 329
_refine_ls_number_reflns 4767
_refine_ls_number_restraints 0
_refine_ls_restrained_S_all 1.035
_refine_ls_R_factor_all 0.0649
_refine_ls_R_factor_gt 0.0484
_refine_ls_shift/su_max 0.000
_refine_ls_shift/su_mean 0.000
_refine_ls_structure_factor_coef Fsqd
_refine_ls_weighting_details 'w=1/[\s^2^(Fo^2^)+(0.0523P)^2^+1.5470P] where P=(Fo^2^+2Fc^2^)/3'
_refine_ls_weighting_scheme calc
_refine_ls_wR_factor_gt 0.1154
_refine_ls_wR_factor_ref 0.1273
_reflns_Friedel_coverage 0.000
_reflns_number_gt 3756
_reflns_number_total 4767
_reflns_threshold_expression 'I > 2\s(I)'
_cod_data_source_file ol5037024_si_002.cif
_cod_data_source_block 14239b
_cod_depositor_comments 'Adding full bibliography for 1518723--1518724.cif.'
_cod_database_code 1518724
_shelx_space_group_comment
;

The symmetry employed for this shelxl refinement is uniquely defined

by the following loop, which should always be used as a source of

symmetry information in preference to the above space-group names.

They are only intended as comments.

;
_shelxl_version_number 2014/6

loop_
_space_group_symop_operation_xyz
'x, y, z'
'-x+1/2, y+1/2, -z+1/2'
'-x, -y, -z'
'x-1/2, -y-1/2, z-1/2'

loop_
_atom_site_label
_atom_site_type_symbol
_atom_site_fract_x
_atom_site_fract_y
_atom_site_fract_z
_atom_site_U_iso_or_equiv
_atom_site_adp_type
_atom_site_occupancy
_atom_site_site_symmetry_order
_atom_site_calc_flag
_atom_site_refinement_flags_posn
_atom_site_refinement_flags_adp
Si1 Si 0.66457(4) 0.57161(6) 0.77912(3) 0.02399(16) Uani 1 1 d . .
O1 O 0.47244(11) 0.47285(17) 0.81576(9) 0.0337(4) Uani 1 1 d . .
O2 O 0.75547(10) 0.53872(14) 0.51972(9) 0.0246(3) Uani 1 1 d . .
O3 O 0.41177(12) 0.16838(18) 0.46381(11) 0.0411(4) Uani 1 1 d . .
O4 O 0.95409(11) 0.26536(15) 0.50500(9) 0.0311(4) Uani 1 1 d . .
C1 C 0.38740(14) 0.26678(19) 0.65237(13) 0.0231(4) Uani 1 1 d . .
C2 C 0.32033(15) 0.1765(2) 0.61661(15) 0.0294(5) Uani 1 1 d . .
H2A H 0.3218 0.1441 0.5637 0.035 Uiso 1 1 calc R U
C3 C 0.25088(16) 0.1351(2) 0.66048(16) 0.0342(5) Uani 1 1 d . .
H3A H 0.2055 0.0721 0.6372 0.041 Uiso 1 1 calc R U
C4 C 0.24578(16) 0.1824(2) 0.73659(15) 0.0339(5) Uani 1 1 d . .
H4A H 0.1977 0.1517 0.7650 0.041 Uiso 1 1 calc R U
C5 C 0.31111(15) 0.2755(2) 0.77195(14) 0.0300(5) Uani 1 1 d . .
H5A H 0.3077 0.3103 0.8239 0.036 Uiso 1 1 calc R U
C6 C 0.38111(14) 0.3154(2) 0.72886(13) 0.0249(4) Uani 1 1 d . .
C7 C 0.46033(14) 0.4088(2) 0.75421(13) 0.0243(4) Uani 1 1 d . .
C8 C 0.51875(14) 0.41022(19) 0.68723(12) 0.0214(4) Uani 1 1 d . .
C9 C 0.47170(14) 0.32799(19) 0.62511(12) 0.0212(4) Uani 1 1 d . .
C10 C 0.50966(14) 0.31933(19) 0.55397(12) 0.0220(4) Uani 1 1 d . .
C11 C 0.59004(14) 0.39412(19) 0.54561(12) 0.0203(4) Uani 1 1 d . .
C12 C 0.63784(14) 0.47284(19) 0.60773(12) 0.0202(4) Uani 1 1 d . .
C13 C 0.60339(14) 0.48041(19) 0.68269(12) 0.0208(4) Uani 1 1 d . .
C14 C 0.72750(15) 0.5480(2) 0.59700(12) 0.0238(4) Uani 1 1 d . .
H14A H 0.7158 0.6386 0.6076 0.029 Uiso 1 1 calc R U
H14B H 0.7828 0.5195 0.6392 0.029 Uiso 1 1 calc R U
C15 C 0.80114(15) 0.4207(2) 0.50716(12) 0.0233(4) Uani 1 1 d . .
H15A H 0.8414 0.3916 0.5599 0.028 Uiso 1 1 calc R U
C16 C 0.72293(15) 0.3235(2) 0.47782(12) 0.0239(4) Uani 1 1 d . .
C17 C 0.72776(17) 0.1993(2) 0.46464(14) 0.0299(5) Uani 1 1 d . .
H17A H 0.7868 0.1527 0.4728 0.036 Uiso 1 1 calc R U
C18 C 0.62966(17) 0.1406(2) 0.43542(15) 0.0332(5) Uani 1 1 d . .
H18A H 0.6145 0.0774 0.4751 0.040 Uiso 1 1 calc R U
H18B H 0.6267 0.0986 0.3819 0.040 Uiso 1 1 calc R U
C19 C 0.55832(16) 0.2547(2) 0.42810(13) 0.0269(5) Uani 1 1 d . .
H19A H 0.5276 0.2704 0.3698 0.032 Uiso 1 1 calc R U
C20 C 0.48203(15) 0.2376(2) 0.48047(13) 0.0270(5) Uani 1 1 d . .
C21 C 0.61970(15) 0.3690(2) 0.46403(12) 0.0226(4) Uani 1 1 d . .
H21A H 0.6091 0.4447 0.4272 0.027 Uiso 1 1 calc R U
C22 C 0.86575(14) 0.4410(2) 0.44527(12) 0.0231(4) Uani 1 1 d . .
C23 C 0.94449(15) 0.3579(2) 0.44612(12) 0.0248(4) Uani 1 1 d . .
C24 C 1.00569(15) 0.3724(2) 0.39000(13) 0.0274(5) Uani 1 1 d . .
H24A H 1.0595 0.3171 0.3913 0.033 Uiso 1 1 calc R U
C25 C 0.98739(16) 0.4681(2) 0.33213(14) 0.0305(5) Uani 1 1 d . .
H25A H 1.0287 0.4778 0.2934 0.037 Uiso 1 1 calc R U
C26 C 0.90970(16) 0.5496(2) 0.33015(14) 0.0299(5) Uani 1 1 d . .
H26A H 0.8976 0.6148 0.2901 0.036 Uiso 1 1 calc R U
C27 C 0.84911(15) 0.5359(2) 0.38711(13) 0.0249(4) Uani 1 1 d . .
H27A H 0.7960 0.5923 0.3859 0.030 Uiso 1 1 calc R U
C28 C 1.03467(17) 0.1817(2) 0.51142(15) 0.0363(6) Uani 1 1 d . .
H28A H 1.0362 0.1255 0.5585 0.054 Uiso 1 1 calc R U
H28B H 1.0949 0.2312 0.5186 0.054 Uiso 1 1 calc R U
H28C H 1.0285 0.1306 0.4616 0.054 Uiso 1 1 calc R U
C29 C 0.5876(2) 0.7111(3) 0.79245(16) 0.0440(7) Uani 1 1 d . .
H29A H 0.6013 0.7805 0.7571 0.066 Uiso 1 1 calc R U
H29B H 0.6020 0.7389 0.8495 0.066 Uiso 1 1 calc R U
H29C H 0.5189 0.6874 0.7778 0.066 Uiso 1 1 calc R U
C30 C 0.68642(17) 0.4574(2) 0.86609(14) 0.0342(5) Uani 1 1 d . .
H30A H 0.7552 0.4335 0.8778 0.051 Uiso 1 1 calc R U
H30B H 0.6466 0.3814 0.8517 0.051 Uiso 1 1 calc R U
H30C H 0.6689 0.4973 0.9144 0.051 Uiso 1 1 calc R U
C31 C 0.7881(2) 0.6376(3) 0.77855(16) 0.0508(8) Uani 1 1 d . .
H31A H 0.8325 0.5683 0.7717 0.076 Uiso 1 1 calc R U
H31B H 0.8119 0.6813 0.8303 0.076 Uiso 1 1 calc R U
H31C H 0.7847 0.6979 0.7333 0.076 Uiso 1 1 calc R U

loop_
_atom_site_aniso_label
_atom_site_aniso_U_11
_atom_site_aniso_U_22
_atom_site_aniso_U_33
_atom_site_aniso_U_23
_atom_site_aniso_U_13
_atom_site_aniso_U_12
Si1 0.0272(3) 0.0230(3) 0.0214(3) -0.0050(2) 0.0035(2) -0.0020(2)
O1 0.0281(8) 0.0450(10) 0.0287(8) -0.0088(7) 0.0073(6) -0.0011(7)
O2 0.0295(8) 0.0207(7) 0.0253(7) -0.0005(6) 0.0095(6) 0.0029(6)
O3 0.0330(9) 0.0440(11) 0.0453(10) -0.0206(8) 0.0046(7) -0.0119(8)
O4 0.0326(8) 0.0325(9) 0.0279(8) 0.0049(7) 0.0051(6) 0.0118(7)
C1 0.0178(10) 0.0189(10) 0.0311(11) 0.0034(8) 0.0009(8) 0.0043(8)
C2 0.0250(11) 0.0226(11) 0.0389(13) -0.0004(9) 0.0016(9) 0.0007(9)
C3 0.0244(11) 0.0222(11) 0.0537(15) 0.0072(10) 0.0010(10) 0.0006(9)
C4 0.0252(11) 0.0312(12) 0.0464(14) 0.0134(10) 0.0095(10) 0.0049(10)
C5 0.0233(11) 0.0338(13) 0.0328(12) 0.0076(10) 0.0049(9) 0.0043(9)
C6 0.0182(10) 0.0254(11) 0.0301(11) 0.0043(9) 0.0024(8) 0.0046(9)
C7 0.0199(10) 0.0258(11) 0.0263(10) 0.0023(8) 0.0018(8) 0.0062(9)
C8 0.0205(10) 0.0205(10) 0.0223(10) 0.0000(8) 0.0021(7) 0.0041(8)
C9 0.0197(10) 0.0161(9) 0.0265(10) 0.0004(8) 0.0008(8) 0.0028(8)
C10 0.0214(10) 0.0182(10) 0.0247(10) -0.0013(8) 0.0000(8) 0.0027(8)
C11 0.0211(10) 0.0170(9) 0.0218(10) 0.0011(7) 0.0015(7) 0.0044(8)
C12 0.0209(10) 0.0162(9) 0.0227(10) -0.0010(7) 0.0020(7) 0.0035(8)
C13 0.0209(10) 0.0183(9) 0.0229(10) -0.0001(8) 0.0032(7) 0.0049(8)
C14 0.0276(11) 0.0224(10) 0.0224(10) -0.0044(8) 0.0073(8) -0.0015(9)
C15 0.0278(11) 0.0200(10) 0.0220(10) 0.0004(8) 0.0048(8) 0.0039(8)
C16 0.0308(11) 0.0226(10) 0.0196(10) 0.0021(8) 0.0087(8) 0.0025(9)
C17 0.0370(12) 0.0226(11) 0.0337(12) 0.0021(9) 0.0160(9) 0.0039(10)
C18 0.0421(13) 0.0224(11) 0.0389(13) -0.0058(9) 0.0173(10) -0.0011(10)
C19 0.0363(12) 0.0220(10) 0.0211(10) -0.0029(8) 0.0019(8) -0.0018(9)
C20 0.0270(11) 0.0222(11) 0.0289(11) -0.0047(8) -0.0021(8) 0.0011(9)
C21 0.0284(11) 0.0194(10) 0.0188(9) 0.0004(8) 0.0014(8) 0.0026(8)
C22 0.0231(10) 0.0218(10) 0.0241(10) -0.0047(8) 0.0037(8) -0.0012(8)
C23 0.0238(10) 0.0236(11) 0.0249(10) -0.0041(8) -0.0002(8) 0.0003(9)
C24 0.0211(10) 0.0286(11) 0.0323(11) -0.0067(9) 0.0048(8) -0.0007(9)
C25 0.0248(11) 0.0329(12) 0.0357(12) -0.0039(10) 0.0111(9) -0.0065(10)
C26 0.0311(12) 0.0278(11) 0.0321(12) 0.0033(9) 0.0094(9) -0.0048(9)
C27 0.0224(10) 0.0239(11) 0.0280(11) -0.0002(8) 0.0034(8) -0.0011(9)
C28 0.0357(13) 0.0328(13) 0.0385(13) 0.0000(10) 0.0023(10) 0.0131(11)
C29 0.0650(17) 0.0330(13) 0.0308(13) -0.0103(10) 0.0004(11) 0.0121(13)
C30 0.0334(12) 0.0372(13) 0.0287(12) 0.0004(10) -0.0028(9) 0.0014(10)
C31 0.0539(16) 0.066(2) 0.0340(14) -0.0204(13) 0.0122(11) -0.0334(15)

loop_
_atom_type_symbol
_atom_type_description
_atom_type_scat_dispersion_real
_atom_type_scat_dispersion_imag
_atom_type_scat_source
C C 0.0181 0.0091 'International Tables Vol C Tables 4.2.6.8 and 6.1.1.4'
H H 0.0000 0.0000 'International Tables Vol C Tables 4.2.6.8 and 6.1.1.4'
O O 0.0492 0.0322 'International Tables Vol C Tables 4.2.6.8 and 6.1.1.4'
Si Si 0.2541 0.3302 'International Tables Vol C Tables 4.2.6.8 and 6.1.1.4'

loop_
_geom_angle_atom_site_label_1
_geom_angle_atom_site_label_2
_geom_angle_atom_site_label_3
_geom_angle
C29 Si1 C30 115.53(12)
C29 Si1 C31 105.40(15)
C30 Si1 C31 103.09(13)
C29 Si1 C13 108.38(10)
C30 Si1 C13 108.04(10)
C31 Si1 C13 116.67(10)
C14 O2 C15 113.56(15)
C23 O4 C28 117.71(18)
C2 C1 C6 119.4(2)
C2 C1 C9 132.5(2)
C6 C1 C9 108.06(18)
C1 C2 C3 118.1(2)
C1 C2 H2A 120.9
C3 C2 H2A 120.9
C4 C3 C2 122.2(2)
C4 C3 H3A 118.9
C2 C3 H3A 118.9
C3 C4 C5 120.0(2)
C3 C4 H4A 120.0
C5 C4 H4A 120.0
C6 C5 C4 117.8(2)
C6 C5 H5A 121.1
C4 C5 H5A 121.1
C5 C6 C1 122.4(2)
C5 C6 C7 128.2(2)
C1 C6 C7 109.42(18)
O1 C7 C6 126.0(2)
O1 C7 C8 127.8(2)
C6 C7 C8 106.11(18)
C13 C8 C9 124.22(19)
C13 C8 C7 128.68(18)
C9 C8 C7 107.08(17)
C10 C9 C8 117.67(18)
C10 C9 C1 133.13(19)
C8 C9 C1 109.20(18)
C9 C10 C11 119.36(18)
C9 C10 C20 131.15(19)
C11 C10 C20 109.46(18)
C12 C11 C10 122.86(18)
C12 C11 C21 126.47(18)
C10 C11 C21 110.54(17)
C11 C12 C13 119.34(18)
C11 C12 C14 120.87(18)
C13 C12 C14 119.77(17)
C8 C13 C12 116.36(18)
C8 C13 Si1 117.55(15)
C12 C13 Si1 126.03(15)
O2 C14 C12 116.42(16)
O2 C14 H14A 108.2
C12 C14 H14A 108.2
O2 C14 H14B 108.2
C12 C14 H14B 108.2
H14A C14 H14B 107.3
O2 C15 C22 108.61(16)
O2 C15 C16 108.57(16)
C22 C15 C16 111.43(17)
O2 C15 H15A 109.4
C22 C15 H15A 109.4
C16 C15 H15A 109.4
C17 C16 C21 111.5(2)
C17 C16 C15 131.5(2)
C21 C16 C15 116.90(18)
C16 C17 C18 112.7(2)
C16 C17 H17A 123.7
C18 C17 H17A 123.7
C17 C18 C19 104.13(18)
C17 C18 H18A 110.9
C19 C18 H18A 110.9
C17 C18 H18B 110.9
C19 C18 H18B 110.9
H18A C18 H18B 108.9
C20 C19 C21 105.86(17)
C20 C19 C18 112.13(18)
C21 C19 C18 105.70(17)
C20 C19 H19A 111.0
C21 C19 H19A 111.0
C18 C19 H19A 111.0
O3 C20 C10 127.6(2)
O3 C20 C19 124.7(2)
C10 C20 C19 107.65(17)
C16 C21 C11 109.64(16)
C16 C21 C19 105.24(17)
C11 C21 C19 105.01(17)
C16 C21 H21A 112.2
C11 C21 H21A 112.2
C19 C21 H21A 112.2
C27 C22 C23 119.09(19)
C27 C22 C15 122.54(19)
C23 C22 C15 118.36(19)
O4 C23 C24 124.66(19)
O4 C23 C22 114.90(18)
C24 C23 C22 120.4(2)
C25 C24 C23 119.4(2)
C25 C24 H24A 120.3
C23 C24 H24A 120.3
C26 C25 C24 120.7(2)
C26 C25 H25A 119.6
C24 C25 H25A 119.6
C25 C26 C27 119.8(2)
C25 C26 H26A 120.1
C27 C26 H26A 120.1
C22 C27 C26 120.6(2)
C22 C27 H27A 119.7
C26 C27 H27A 119.7
O4 C28 H28A 109.5
O4 C28 H28B 109.5
H28A C28 H28B 109.5
O4 C28 H28C 109.5
H28A C28 H28C 109.5
H28B C28 H28C 109.5
Si1 C29 H29A 109.5
Si1 C29 H29B 109.5
H29A C29 H29B 109.5
Si1 C29 H29C 109.5
H29A C29 H29C 109.5
H29B C29 H29C 109.5
Si1 C30 H30A 109.5
Si1 C30 H30B 109.5
H30A C30 H30B 109.5
Si1 C30 H30C 109.5
H30A C30 H30C 109.5
H30B C30 H30C 109.5
Si1 C31 H31A 109.5
Si1 C31 H31B 109.5
H31A C31 H31B 109.5
Si1 C31 H31C 109.5
H31A C31 H31C 109.5
H31B C31 H31C 109.5

loop_
_geom_bond_atom_site_label_1
_geom_bond_atom_site_label_2
_geom_bond_distance
Si1 C29 1.860(3)
Si1 C30 1.865(2)
Si1 C31 1.867(3)
Si1 C13 1.931(2)
O1 C7 1.213(3)
O2 C14 1.419(2)
O2 C15 1.431(2)
O3 C20 1.215(3)
O4 C23 1.372(3)
O4 C28 1.421(3)
C1 C2 1.390(3)
C1 C6 1.393(3)
C1 C9 1.490(3)
C2 C3 1.393(3)
C2 H2A 0.9500
C3 C4 1.378(4)
C3 H3A 0.9500
C4 C5 1.394(3)
C4 H4A 0.9500
C5 C6 1.385(3)
C5 H5A 0.9500
C6 C7 1.484(3)
C7 C8 1.503(3)
C8 C13 1.412(3)
C8 C9 1.415(3)
C9 C10 1.391(3)
C10 C11 1.403(3)
C10 C20 1.489(3)
C11 C12 1.396(3)
C11 C21 1.518(3)
C12 C13 1.424(3)
C12 C14 1.524(3)
C14 H14A 0.9900
C14 H14B 0.9900
C15 C22 1.510(3)
C15 C16 1.513(3)
C15 H15A 1.0000
C16 C17 1.330(3)
C16 C21 1.501(3)
C17 C18 1.503(3)
C17 H17A 0.9500
C18 C19 1.553(3)
C18 H18A 0.9900
C18 H18B 0.9900
C19 C20 1.512(3)
C19 C21 1.535(3)
C19 H19A 1.0000
C21 H21A 1.0000
C22 C27 1.382(3)
C22 C23 1.406(3)
C23 C24 1.391(3)
C24 C25 1.386(3)
C24 H24A 0.9500
C25 C26 1.382(3)
C25 H25A 0.9500
C26 C27 1.395(3)
C26 H26A 0.9500
C27 H27A 0.9500
C28 H28A 0.9800
C28 H28B 0.9800
C28 H28C 0.9800
C29 H29A 0.9800
C29 H29B 0.9800
C29 H29C 0.9800
C30 H30A 0.9800
C30 H30B 0.9800
C30 H30C 0.9800
C31 H31A 0.9800
C31 H31B 0.9800
C31 H31C 0.9800

loop_
_geom_torsion_atom_site_label_1
_geom_torsion_atom_site_label_2
_geom_torsion_atom_site_label_3
_geom_torsion_atom_site_label_4
_geom_torsion
C6 C1 C2 C3 -2.1(3)
C9 C1 C2 C3 177.7(2)
C1 C2 C3 C4 1.3(3)
C2 C3 C4 C5 0.4(3)
C3 C4 C5 C6 -1.3(3)
C4 C5 C6 C1 0.5(3)
C4 C5 C6 C7 -177.6(2)
C2 C1 C6 C5 1.3(3)
C9 C1 C6 C5 -178.58(19)
C2 C1 C6 C7 179.64(18)
C9 C1 C6 C7 -0.2(2)
C5 C6 C7 O1 -5.6(4)
C1 C6 C7 O1 176.1(2)
C5 C6 C7 C8 176.4(2)
C1 C6 C7 C8 -1.9(2)
O1 C7 C8 C13 3.9(4)
C6 C7 C8 C13 -178.15(19)
O1 C7 C8 C9 -174.6(2)
C6 C7 C8 C9 3.3(2)
C13 C8 C9 C10 -2.3(3)
C7 C8 C9 C10 176.36(17)
C13 C8 C9 C1 177.88(18)
C7 C8 C9 C1 -3.5(2)
C2 C1 C9 C10 2.7(4)
C6 C1 C9 C10 -177.5(2)
C2 C1 C9 C8 -177.4(2)
C6 C1 C9 C8 2.4(2)
C8 C9 C10 C11 -1.9(3)
C1 C9 C10 C11 177.93(19)
C8 C9 C10 C20 175.7(2)
C1 C9 C10 C20 -4.4(4)
C9 C10 C11 C12 3.6(3)
C20 C10 C11 C12 -174.47(18)
C9 C10 C11 C21 179.59(17)
C20 C10 C11 C21 1.5(2)
C10 C11 C12 C13 -1.2(3)
C21 C11 C12 C13 -176.47(18)
C10 C11 C12 C14 177.37(18)
C21 C11 C12 C14 2.1(3)
C9 C8 C13 C12 4.6(3)
C7 C8 C13 C12 -173.72(19)
C9 C8 C13 Si1 -172.96(15)
C7 C8 C13 Si1 8.7(3)
C11 C12 C13 C8 -2.8(3)
C14 C12 C13 C8 178.66(17)
C11 C12 C13 Si1 174.53(15)
C14 C12 C13 Si1 -4.0(3)
C15 O2 C14 C12 -75.1(2)
C11 C12 C14 O2 3.4(3)
C13 C12 C14 O2 -178.04(17)
C14 O2 C15 C22 -154.86(16)
C14 O2 C15 C16 83.82(19)
O2 C15 C16 C17 -173.4(2)
C22 C15 C16 C17 67.0(3)
O2 C15 C16 C21 3.2(2)
C22 C15 C16 C21 -116.39(19)
C21 C16 C17 C18 3.1(3)
C15 C16 C17 C18 179.8(2)
C16 C17 C18 C19 2.5(3)
C17 C18 C19 C20 -121.74(19)
C17 C18 C19 C21 -6.9(2)
C9 C10 C20 O3 8.4(4)
C11 C10 C20 O3 -173.8(2)
C9 C10 C20 C19 -171.4(2)
C11 C10 C20 C19 6.4(2)
C21 C19 C20 O3 168.8(2)
C18 C19 C20 O3 -76.4(3)
C21 C19 C20 C10 -11.4(2)
C18 C19 C20 C10 103.4(2)
C17 C16 C21 C11 105.0(2)
C15 C16 C21 C11 -72.2(2)
C17 C16 C21 C19 -7.5(2)
C15 C16 C21 C19 175.31(17)
C12 C11 C21 C16 54.6(3)
C10 C11 C21 C16 -121.17(18)
C12 C11 C21 C19 167.23(19)
C10 C11 C21 C19 -8.6(2)
C20 C19 C21 C16 127.66(17)
C18 C19 C21 C16 8.5(2)
C20 C19 C21 C11 12.0(2)
C18 C19 C21 C11 -107.16(18)
O2 C15 C22 C27 -25.9(3)
C16 C15 C22 C27 93.6(2)
O2 C15 C22 C23 155.47(17)
C16 C15 C22 C23 -85.0(2)
C28 O4 C23 C24 2.9(3)
C28 O4 C23 C22 -177.36(18)
C27 C22 C23 O4 -178.80(18)
C15 C22 C23 O4 -0.2(3)
C27 C22 C23 C24 1.0(3)
C15 C22 C23 C24 179.63(19)
O4 C23 C24 C25 178.62(19)
C22 C23 C24 C25 -1.1(3)
C23 C24 C25 C26 0.5(3)
C24 C25 C26 C27 0.2(3)
C23 C22 C27 C26 -0.2(3)
C15 C22 C27 C26 -178.8(2)
C25 C26 C27 C22 -0.4(3)
